data_2218340
loop_
_publ_author_name
'Liang, Wen-Xian'
'Wang, Guo-Xi'

_publ_section_title
;
 2-Methyl-5-nitrobenzonitrile
;
_journal_coeditor_code BX2137
_journal_issue 6
_journal_name_full 'Acta Crystallographica Section E'
_journal_page_first o972
_journal_paper_doi 10.1107/S1600536808010982
_journal_volume 64
_journal_year 2008
_chemical_formula_iupac 'C8 H6 N2 O2'
_chemical_formula_moiety 'C8 H6 N2 O2'
_chemical_formula_sum 'C8 H6 N2 O2'
_chemical_formula_weight 162.15
_chemical_melting_point_gt 349
_chemical_melting_point_lt 350
_chemical_name_systematic
;
2-Methyl-5-nitrobenzonitrile
;
_space_group_IT_number 14
_symmetry_cell_setting monoclinic
_symmetry_space_group_name_Hall '-P 2yn'
_symmetry_space_group_name_H-M 'P 1 21/n 1'
_atom_sites_solution_hydrogens geom
_atom_sites_solution_primary direct
_atom_sites_solution_secondary difmap
_audit_creation_method SHELXL-97
_cell_angle_alpha 90.00
_cell_angle_beta 91.65(3)
_cell_angle_gamma 90.00
_cell_formula_units_Z 4
_cell_length_a 3.8946(8)
_cell_length_b 7.6350(15)
_cell_length_c 26.180(5)
_cell_measurement_reflns_used 1763
_cell_measurement_temperature 293(2)
_cell_measurement_theta_max 27.66
_cell_measurement_theta_min 3.09
_cell_volume 778.1(3)
_computing_cell_refinement 'CrystalClear (Rigaku/MSC, 2005)'
_computing_data_collection 'CrystalClear (Rigaku/MSC, 2005)'
_computing_data_reduction 'CrystalClear (Rigaku/MSC, 2005)'
_computing_molecular_graphics 'SHELXTL (Sheldrick, 2008)'
_computing_publication_material 'SHELXTL (Sheldrick, 2008)'
_computing_structure_refinement 'SHELXL97 (Sheldrick, 2008)'
_computing_structure_solution 'SHELXS97 (Sheldrick, 2008)'
_diffrn_ambient_temperature 293(2)
_diffrn_detector_area_resol_mean 13.6612
_diffrn_measured_fraction_theta_full 0.998
_diffrn_measured_fraction_theta_max 0.998
_diffrn_measurement_device_type 'Rigaku Mercury2'
_diffrn_measurement_method \w
_diffrn_radiation_monochromator graphite
_diffrn_radiation_source 'fine-focus sealed tube'
_diffrn_radiation_type MoK\a
_diffrn_radiation_wavelength 0.71073
_diffrn_reflns_av_R_equivalents 0.0385
_diffrn_reflns_av_sigmaI/netI 0.0307
_diffrn_reflns_limit_h_max 4
_diffrn_reflns_limit_h_min -5
_diffrn_reflns_limit_k_max 9
_diffrn_reflns_limit_k_min -9
_diffrn_reflns_limit_l_max 33
_diffrn_reflns_limit_l_min -33
_diffrn_reflns_number 7390
_diffrn_reflns_theta_full 27.47
_diffrn_reflns_theta_max 27.47
_diffrn_reflns_theta_min 3.09
_exptl_absorpt_coefficient_mu 0.103
_exptl_absorpt_correction_T_max 0.98
_exptl_absorpt_correction_T_min 0.93
_exptl_absorpt_correction_type multi-scan
_exptl_absorpt_process_details '(CrystalClear; Rigaku/MSC, 2005)'
_exptl_crystal_colour Colourless
_exptl_crystal_density_diffrn 1.384
_exptl_crystal_density_method 'not measured'
_exptl_crystal_description block
_exptl_crystal_F_000 336
_exptl_crystal_size_max 0.4
_exptl_crystal_size_mid 0.35
_exptl_crystal_size_min 0.2
_refine_diff_density_max 0.144
_refine_diff_density_min -0.176
_refine_ls_extinction_method none
_refine_ls_goodness_of_fit_ref 1.040
_refine_ls_hydrogen_treatment constr
_refine_ls_matrix_type full
_refine_ls_number_parameters 109
_refine_ls_number_reflns 1761
_refine_ls_number_restraints 0
_refine_ls_restrained_S_all 1.040
_refine_ls_R_factor_all 0.0707
_refine_ls_R_factor_gt 0.0495
_refine_ls_shift/su_max 0.000
_refine_ls_shift/su_mean 0.000
_refine_ls_structure_factor_coef Fsqd
_refine_ls_weighting_details 'calc w=1/[\s^2^(Fo^2^)+(0.0668P)^2^+0.1332P] where P=(Fo^2^+2Fc^2^)/3'
_refine_ls_weighting_scheme calc
_refine_ls_wR_factor_gt 0.1269
_refine_ls_wR_factor_ref 0.1408
_reflns_number_gt 1273
_reflns_number_total 1761
_reflns_threshold_expression I>2\s(I)
_cod_data_source_file bx2137.cif
_cod_data_source_block I
_cod_original_sg_symbol_H-M 'P 21/n'
_cod_database_code 2218340
_cod_database_fobs_code 2218340

loop_
_symmetry_equiv_pos_as_xyz
'x, y, z'
'-x+1/2, y+1/2, -z+1/2'
'-x, -y, -z'
'x-1/2, -y-1/2, z-1/2'

loop_
_atom_site_type_symbol
_atom_site_label
_atom_site_fract_x
_atom_site_fract_y
_atom_site_fract_z
_atom_site_U_iso_or_equiv
_atom_site_adp_type
_atom_site_calc_flag
_atom_site_refinement_flags
_atom_site_occupancy
N N1 0.8171(4) 0.3298(2) 0.18614(5) 0.0590(4) Uani d . 1
C C3 0.8617(4) 0.6612(2) 0.08273(6) 0.0450(4) Uani d . 1
C C2 0.7935(4) 0.5051(2) 0.10776(5) 0.0451(4) Uani d . 1
H H2A 0.6877 0.4120 0.0907 0.054 Uiso calc R 1
C C7 0.7618(5) 0.6787(2) 0.02938(6) 0.0534(4) Uani d . 1
C C4 1.0183(4) 0.8045(2) 0.10793(6) 0.0489(4) Uani d . 1
C C1 0.8882(4) 0.4929(2) 0.15883(6) 0.0469(4) Uani d . 1
N N2 0.6808(5) 0.6958(2) -0.01239(6) 0.0745(5) Uani d . 1
C C5 1.1068(4) 0.7835(2) 0.15941(7) 0.0569(5) Uani d . 1
H H5A 1.2101 0.8762 0.1770 0.068 Uiso calc R 1
O O1 0.9413(5) 0.3114(2) 0.22899(6) 0.0954(6) Uani d . 1
O O2 0.6345(4) 0.2205(2) 0.16517(6) 0.0838(5) Uani d . 1
C C6 1.0461(4) 0.6299(2) 0.18501(6) 0.0550(5) Uani d . 1
H H6A 1.1100 0.6182 0.2193 0.066 Uiso calc R 1
C C8 1.0878(5) 0.9721(2) 0.08010(7) 0.0636(5) Uani d . 1
H H8A 1.1998 1.0535 0.1030 0.095 Uiso calc R 1
H H8B 0.8748 1.0213 0.0676 0.095 Uiso calc R 1
H H8C 1.2333 0.9487 0.0519 0.095 Uiso calc R 1

loop_
_atom_site_aniso_label
_atom_site_aniso_U_11
_atom_site_aniso_U_22
_atom_site_aniso_U_33
_atom_site_aniso_U_12
_atom_site_aniso_U_13
_atom_site_aniso_U_23
N1 0.0639(9) 0.0679(10) 0.0450(8) 0.0035(8) -0.0017(7) 0.0075(7)
C3 0.0453(8) 0.0507(9) 0.0387(8) -0.0026(7) -0.0039(6) -0.0050(6)
C2 0.0460(8) 0.0481(9) 0.0407(8) -0.0017(7) -0.0045(6) -0.0051(6)
C7 0.0660(11) 0.0465(9) 0.0473(9) -0.0131(8) -0.0079(8) -0.0006(7)
C4 0.0438(8) 0.0519(9) 0.0509(9) -0.0024(7) -0.0011(7) -0.0091(7)
C1 0.0445(8) 0.0559(10) 0.0401(8) 0.0037(7) -0.0011(6) -0.0006(7)
N2 0.1069(14) 0.0667(10) 0.0486(9) -0.0268(9) -0.0196(9) 0.0072(7)
C5 0.0547(10) 0.0629(11) 0.0525(10) -0.0062(8) -0.0072(8) -0.0186(8)
O1 0.1169(13) 0.1119(13) 0.0559(8) -0.0133(10) -0.0234(8) 0.0294(8)
O2 0.1135(13) 0.0681(9) 0.0688(9) -0.0226(9) -0.0121(9) 0.0108(7)
C6 0.0540(10) 0.0721(12) 0.0385(8) 0.0022(8) -0.0078(7) -0.0093(7)
C8 0.0640(11) 0.0545(10) 0.0721(12) -0.0136(9) -0.0039(9) -0.0046(9)

loop_
_atom_type_symbol
_atom_type_description
_atom_type_scat_dispersion_real
_atom_type_scat_dispersion_imag
_atom_type_scat_source
C C 0.0033 0.0016 'International Tables Vol C Tables 4.2.6.8 and 6.1.1.4'
H H 0.0000 0.0000 'International Tables Vol C Tables 4.2.6.8 and 6.1.1.4'
N N 0.0061 0.0033 'International Tables Vol C Tables 4.2.6.8 and 6.1.1.4'
O O 0.0106 0.0060 'International Tables Vol C Tables 4.2.6.8 and 6.1.1.4'

loop_
_geom_angle_atom_site_label_1
_geom_angle_atom_site_label_2
_geom_angle_atom_site_label_3
_geom_angle
O2 N1 O1 123.27(16)
O2 N1 C1 118.58(14)
O1 N1 C1 118.15(15)
C4 C3 C2 122.14(14)
C4 C3 C7 118.83(14)
C2 C3 C7 119.02(13)
C1 C2 C3 117.73(14)
C1 C2 H2A 121.1
C3 C2 H2A 121.1
N2 C7 C3 178.63(19)
C5 C4 C3 117.16(15)
C5 C4 C8 121.71(15)
C3 C4 C8 121.12(15)
C2 C1 C6 122.09(15)
C2 C1 N1 118.73(14)
C6 C1 N1 119.18(14)
C6 C5 C4 121.98(15)
C6 C5 H5A 119.0
C4 C5 H5A 119.0
C5 C6 C1 118.89(15)
C5 C6 H6A 120.6
C1 C6 H6A 120.6
C4 C8 H8A 109.5
C4 C8 H8B 109.5
H8A C8 H8B 109.5
C4 C8 H8C 109.5
H8A C8 H8C 109.5
H8B C8 H8C 109.5

loop_
_geom_bond_atom_site_label_1
_geom_bond_atom_site_label_2
_geom_bond_distance
N1 O2 1.217(2)
N1 O1 1.2168(19)
N1 C1 1.467(2)
C3 C4 1.407(2)
C3 C2 1.390(2)
C3 C7 1.445(2)
C2 C1 1.380(2)
C2 H2A 0.9300
C7 N2 1.137(2)
C4 C5 1.391(2)
C4 C8 1.501(2)
C1 C6 1.385(2)
C5 C6 1.375(3)
C5 H5A 0.9300
C6 H6A 0.9300
C8 H8A 0.9600
C8 H8B 0.9600
C8 H8C 0.9600

loop_
_geom_torsion_atom_site_label_1
_geom_torsion_atom_site_label_2
_geom_torsion_atom_site_label_3
_geom_torsion_atom_site_label_4
_geom_torsion
C4 C3 C2 C1 -0.7(2)
C7 C3 C2 C1 -179.26(14)
C2 C3 C4 C5 0.6(2)
C7 C3 C4 C5 179.19(15)
C2 C3 C4 C8 -179.73(15)
C7 C3 C4 C8 -1.1(2)
C3 C2 C1 C6 0.0(2)
C3 C2 C1 N1 179.64(13)
O2 N1 C1 C2 -10.4(2)
O1 N1 C1 C2 170.40(16)
O2 N1 C1 C6 169.28(16)
O1 N1 C1 C6 -9.9(2)
C3 C4 C5 C6 0.2(2)
C8 C4 C5 C6 -179.50(16)
C4 C5 C6 C1 -0.8(3)
C2 C1 C6 C5 0.7(3)
N1 C1 C6 C5 -178.91(15)

loop_
_cod_related_entry_id
_cod_related_entry_database
_cod_related_entry_code
1 ChemSpider 310867
